data_4325705
loop_
_publ_author_name
'Tom\'a\<s Svoboda'
'Libor Dost\'al'
'Roman Jambor'
'Ale\<s R\%u\<zi\<cka'
'Robert Jir\'asko'
'Anton\'in Ly\<cka'

_publ_section_title
;
 NCN-Chelated Organoantimony(III) and Organobismuth(III) Phosphates:
 Synthesis and Solid-State and Solution Structures
;
_journal_name_full 'Inorganic Chemistry'
_journal_page_first 6411
_journal_page_last 6413
_journal_paper_doi 10.1021/ic2009144
_journal_volume 50
_journal_year 2011
_chemical_formula_moiety 'C36 H52 N6 O8 P2 Sb3, 1.5(C7 H8), H2 O'
_chemical_formula_sum 'C46.5 H66 N6 O9 P2 Sb3'
_chemical_formula_weight 1280.24
_chemical_name_systematic
;
 ?
;
_space_group_IT_number 2
_symmetry_cell_setting triclinic
_symmetry_space_group_name_Hall '-P 1'
_symmetry_space_group_name_H-M 'P -1'
_atom_sites_solution_hydrogens geom
_atom_sites_solution_primary direct
_atom_sites_solution_secondary difmap
_audit_creation_method SHELXL-97
_cell_angle_alpha 71.582(7)
_cell_angle_beta 85.124(6)
_cell_angle_gamma 66.051(5)
_cell_formula_units_Z 2
_cell_length_a 12.2120(8)
_cell_length_b 13.6871(10)
_cell_length_c 18.4900(9)
_cell_measurement_reflns_used 53043
_cell_measurement_temperature 150(1)
_cell_measurement_theta_max 27.5
_cell_measurement_theta_min 1
_cell_volume 2676.5(3)
_computing_cell_refinement 'COLLECT and DENZO'
_computing_data_collection 'COLLECT (Hooft, 1998) and DENZO (Otwinowski & Minor, 1997)'
_computing_data_reduction 'COLLECT and DENZO'
_computing_molecular_graphics 'PLATON (Spek, 2003)'
_computing_publication_material 'SHELXL-97 (Sheldrick, 1997)'
_computing_structure_refinement 'SHELXL-97 (Sheldrick, 1997)'
_computing_structure_solution 'SIR92 (Altomare et al., 1994)'
_diffrn_ambient_temperature 150(1)
_diffrn_detector_area_resol_mean 9.091
_diffrn_measured_fraction_theta_full 0.996
_diffrn_measured_fraction_theta_max 0.996
_diffrn_measurement_device_type 'Bruker Nonius KappaCCD area detector'
_diffrn_measurement_method '\f and \w scans to fill the Ewald sphere'
_diffrn_radiation_monochromator graphite
_diffrn_radiation_source 'fine-focus sealed tube'
_diffrn_radiation_type MoK\a
_diffrn_radiation_wavelength 0.71073
_diffrn_reflns_av_R_equivalents 0.0463
_diffrn_reflns_av_sigmaI/netI 0.0343
_diffrn_reflns_limit_h_max 15
_diffrn_reflns_limit_h_min -15
_diffrn_reflns_limit_k_max 17
_diffrn_reflns_limit_k_min -17
_diffrn_reflns_limit_l_max 24
_diffrn_reflns_limit_l_min -24
_diffrn_reflns_number 52950
_diffrn_reflns_theta_full 27.50
_diffrn_reflns_theta_max 27.50
_diffrn_reflns_theta_min 1.75
_diffrn_standards_number 0
_exptl_absorpt_coefficient_mu 1.619
_exptl_absorpt_correction_T_max 0.843
_exptl_absorpt_correction_T_min 0.661
_exptl_absorpt_correction_type integration
_exptl_absorpt_process_details
;
gaussian integration (Coppens, 1970)
;
_exptl_crystal_colour colourless
_exptl_crystal_density_diffrn 1.589
_exptl_crystal_description plate
_exptl_crystal_F_000 1284
_exptl_crystal_size_max 0.36
_exptl_crystal_size_mid 0.28
_exptl_crystal_size_min 0.14
_platon_squeeze_details
;
;
_refine_diff_density_max 1.326
_refine_diff_density_min -1.178
_refine_diff_density_rms 0.100
_refine_ls_extinction_method none
_refine_ls_goodness_of_fit_ref 1.023
_refine_ls_hydrogen_treatment mixed
_refine_ls_matrix_type full
_refine_ls_number_parameters 475
_refine_ls_number_reflns 12239
_refine_ls_number_restraints 0
_refine_ls_restrained_S_all 1.023
_refine_ls_R_factor_all 0.0417
_refine_ls_R_factor_gt 0.0309
_refine_ls_shift/su_max 0.001
_refine_ls_shift/su_mean 0.000
_refine_ls_structure_factor_coef Fsqd
_refine_ls_weighting_details 'calc w=1/[\s^2^(Fo^2^)+(0.0229P)^2^+5.2666P] where P=(Fo^2^+2Fc^2^)/3'
_refine_ls_weighting_scheme calc
_refine_ls_wR_factor_gt 0.0640
_refine_ls_wR_factor_ref 0.0679
_reflns_number_gt 10318
_reflns_number_total 12239
_reflns_threshold_expression >2sigma(I)
_cod_data_source_file ic2009144_si_001.cif
_cod_data_source_block shelxl
_cod_original_cell_volume 2676.4(3)
_cod_original_formula_sum 'C46.50 H66 N6 O9 P2 Sb3'
_cod_database_code 4325705

loop_
_symmetry_equiv_pos_as_xyz
'x, y, z'
'-x, -y, -z'

loop_
_atom_site_label
_atom_site_type_symbol
_atom_site_fract_x
_atom_site_fract_y
_atom_site_fract_z
_atom_site_U_iso_or_equiv
_atom_site_adp_type
_atom_site_occupancy
_atom_site_symmetry_multiplicity
_atom_site_calc_flag
_atom_site_refinement_flags
Sb1 Sb 0.727166(17) 0.003131(16) 0.236138(10) 0.01637(5) Uani 1 1 d .
Sb2 Sb 0.839952(17) 0.280144(15) 0.151131(10) 0.01591(5) Uani 1 1 d .
Sb3 Sb 0.588025(17) 0.292290(17) 0.347476(11) 0.01877(5) Uani 1 1 d .
P1 P 0.85202(7) 0.11590(6) 0.32176(4) 0.01673(15) Uani 1 1 d .
P2 P 0.57714(7) 0.27599(6) 0.17667(4) 0.01583(14) Uani 1 1 d .
O8 O 0.54315(18) 0.24733(17) 0.26149(11) 0.0192(4) Uani 1 1 d .
O3 O 0.85322(18) 0.22989(17) 0.27032(11) 0.0191(4) Uani 1 1 d .
O2 O 0.85085(18) 0.05097(17) 0.26594(11) 0.0196(4) Uani 1 1 d .
O6 O 0.65965(18) 0.16267(16) 0.16260(11) 0.0189(4) Uani 1 1 d .
O4 O 0.73226(18) 0.14124(18) 0.36346(11) 0.0221(4) Uani 1 1 d .
O7 O 0.65943(18) 0.34172(16) 0.16801(11) 0.0187(4) Uani 1 1 d .
O5 O 0.95693(19) 0.04944(18) 0.37753(12) 0.0234(5) Uani 1 1 d .
C4 C 0.9677(3) -0.1167(3) 0.02706(19) 0.0302(7) Uani 1 1 d .
H4 H 1.0142 -0.1356 -0.0129 0.036 Uiso 1 1 d R
O9 O 0.47064(19) 0.33881(18) 0.12305(12) 0.0250(5) Uani 1 1 d .
N3 N 0.7462(2) 0.4193(2) 0.01948(14) 0.0202(5) Uani 1 1 d .
N5 N 0.3502(2) 0.4145(2) 0.31521(15) 0.0238(6) Uani 1 1 d .
C1 C 0.8310(3) -0.0497(2) 0.14498(17) 0.0199(6) Uani 1 1 d .
N2 N 0.5833(2) 0.0099(2) 0.13074(17) 0.0278(6) Uani 1 1 d .
N4 N 1.0646(2) 0.2491(2) 0.19016(15) 0.0245(6) Uani 1 1 d .
C13 C 0.8456(3) 0.4386(2) 0.14163(16) 0.0168(6) Uani 1 1 d .
N1 N 0.9159(2) -0.1807(2) 0.29463(15) 0.0256(6) Uani 1 1 d .
O1 O 0.0872(2) 0.0921(2) 0.47531(14) 0.0331(5) Uani 1 1 d .
C19 C 0.6831(3) 0.5251(2) 0.03840(17) 0.0208(6) Uani 1 1 d .
H19A H 0.6116 0.5245 0.0654 0.025 Uiso 1 1 d R
H19B H 0.6590 0.5886 -0.0079 0.025 Uiso 1 1 d R
N6 N 0.6726(3) 0.2449(3) 0.48259(17) 0.0370(7) Uani 1 1 d .
C6 C 0.7766(3) -0.0189(2) 0.07300(17) 0.0213(6) Uani 1 1 d .
C2 C 0.9523(3) -0.1207(3) 0.15868(18) 0.0229(6) Uani 1 1 d .
C20 C 0.6634(3) 0.3898(3) -0.01418(18) 0.0273(7) Uani 1 1 d .
H20A H 0.6236 0.4488 -0.0598 0.033 Uiso 1 1 d R
H20B H 0.6048 0.3789 0.0219 0.033 Uiso 1 1 d R
H20C H 0.7084 0.3214 -0.0263 0.033 Uiso 1 1 d R
C23 C 1.1289(3) 0.2757(3) 0.1211(2) 0.0354(8) Uani 1 1 d .
H23A H 1.2031 0.2756 0.1347 0.043 Uiso 1 1 d R
H23B H 1.0802 0.3488 0.0880 0.043 Uiso 1 1 d R
H23C H 1.1451 0.2207 0.0954 0.043 Uiso 1 1 d R
C21 C 0.8404(3) 0.4288(3) -0.03371(18) 0.0281(7) Uani 1 1 d .
H21A H 0.8748 0.3626 -0.0495 0.034 Uiso 1 1 d R
H21B H 0.9015 0.4355 -0.0086 0.034 Uiso 1 1 d R
H21C H 0.8069 0.4938 -0.0776 0.034 Uiso 1 1 d R
C32 C 0.3044(3) 0.4825(3) 0.3672(2) 0.0328(8) Uani 1 1 d .
H32A H 0.2183 0.5159 0.3628 0.039 Uiso 1 1 d R
H32B H 0.3343 0.5405 0.3545 0.039 Uiso 1 1 d R
H32C H 0.3306 0.4349 0.4186 0.039 Uiso 1 1 d R
C30 C 0.5357(3) 0.1504(3) 0.5016(2) 0.0337(3) Uani 1 1 d .
C14 C 0.7676(3) 0.5359(2) 0.08804(16) 0.0182(6) Uani 1 1 d .
C35 C 0.7988(4) 0.2261(5) 0.4878(3) 0.0664(16) Uani 1 1 d .
H35A H 0.8221 0.2130 0.5395 0.080 Uiso 1 1 d R
H35B H 0.8087 0.2920 0.4553 0.080 Uiso 1 1 d R
H35C H 0.8482 0.1625 0.4716 0.080 Uiso 1 1 d R
C22 C 1.0318(3) 0.3359(3) 0.22827(19) 0.0255(7) Uani 1 1 d .
H22A H 1.1023 0.3489 0.2347 0.031 Uiso 1 1 d R
H22B H 1.0028 0.3113 0.2784 0.031 Uiso 1 1 d R
C25 C 0.4865(3) 0.2157(3) 0.4280(2) 0.0337(3) Uani 1 1 d .
C17 C 0.9423(3) 0.5469(3) 0.16856(19) 0.0255(7) Uani 1 1 d .
H17 H 1.0010 0.5506 0.1953 0.031 Uiso 1 1 d R
C5 C 0.8461(3) -0.0523(3) 0.01431(18) 0.0288(7) Uani 1 1 d .
H5 H 0.8103 -0.0306 -0.0338 0.035 Uiso 1 1 d R
C18 C 0.9362(3) 0.4438(2) 0.17988(16) 0.0193(6) Uani 1 1 d .
C10 C 0.6425(3) 0.0457(3) 0.06117(18) 0.0279(7) Uani 1 1 d .
H10A H 0.6243 0.1252 0.0489 0.034 Uiso 1 1 d R
H10B H 0.6132 0.0342 0.0187 0.034 Uiso 1 1 d R
C7 C 1.0063(3) -0.1666(3) 0.23955(19) 0.0299(7) Uani 1 1 d .
H7A H 1.0728 -0.2388 0.2462 0.036 Uiso 1 1 d R
H7B H 1.0367 -0.1159 0.2486 0.036 Uiso 1 1 d R
C15 C 0.7755(3) 0.6381(3) 0.07735(18) 0.0230(6) Uani 1 1 d .
H15 H 0.7227 0.7027 0.0422 0.028 Uiso 1 1 d R
C3 C 1.0204(3) -0.1533(3) 0.0993(2) 0.0301(7) Uani 1 1 d .
H3 H 1.1017 -0.1993 0.1081 0.036 Uiso 1 1 d R
C26 C 0.3706(3) 0.2342(3) 0.4086(2) 0.0337(3) Uani 1 1 d .
C16 C 0.8617(3) 0.6439(3) 0.11788(19) 0.0263(7) Uani 1 1 d .
H16 H 0.8651 0.7127 0.1116 0.032 Uiso 1 1 d R
C24 C 1.1376(3) 0.1382(3) 0.2421(2) 0.0377(9) Uani 1 1 d .
H24A H 1.1616 0.0834 0.2155 0.045 Uiso 1 1 d R
H24B H 1.0917 0.1182 0.2846 0.045 Uiso 1 1 d R
H24C H 1.2076 0.1406 0.2602 0.045 Uiso 1 1 d R
C31 C 0.3101(3) 0.3219(3) 0.3340(2) 0.0268(7) Uani 1 1 d .
H31A H 0.3294 0.2876 0.2935 0.032 Uiso 1 1 d R
H31B H 0.2237 0.3514 0.3381 0.032 Uiso 1 1 d R
C27 C 0.3099(3) 0.1767(3) 0.4595(2) 0.0337(3) Uani 1 1 d .
H27 H 0.2336 0.1860 0.4464 0.040 Uiso 1 1 d R
C8 C 0.9567(3) -0.1974(3) 0.37194(19) 0.0340(8) Uani 1 1 d .
H8A H 0.8934 -0.1985 0.4063 0.041 Uiso 1 1 d R
H8B H 0.9783 -0.1370 0.3710 0.041 Uiso 1 1 d R
H8C H 1.0252 -0.2675 0.3889 0.041 Uiso 1 1 d R
C9 C 0.8881(4) -0.2746(3) 0.2942(2) 0.0395(9) Uani 1 1 d .
H9A H 0.8656 -0.2644 0.2430 0.047 Uiso 1 1 d R
H9B H 0.8225 -0.2759 0.3264 0.047 Uiso 1 1 d R
H9C H 0.9565 -0.3444 0.3127 0.047 Uiso 1 1 d R
C29 C 0.4718(3) 0.0959(3) 0.5524(2) 0.0337(3) Uani 1 1 d .
H29 H 0.5035 0.0525 0.6017 0.040 Uiso 1 1 d R
C28 C 0.3630(3) 0.1057(3) 0.5299(2) 0.0337(3) Uani 1 1 d .
H28 H 0.3248 0.0638 0.5627 0.040 Uiso 1 1 d R
C34 C 0.6549(3) 0.1416(3) 0.5246(2) 0.0408(9) Uani 1 1 d .
H34A H 0.6587 0.1300 0.5791 0.049 Uiso 1 1 d R
H34B H 0.7184 0.0775 0.5140 0.049 Uiso 1 1 d R
C36 C 0.5983(4) 0.3406(4) 0.5094(2) 0.0442(10) Uani 1 1 d .
H36A H 0.5153 0.3538 0.5054 0.053 Uiso 1 1 d R
H36B H 0.6103 0.4061 0.4784 0.053 Uiso 1 1 d R
H36C H 0.6210 0.3249 0.5617 0.053 Uiso 1 1 d R
C33 C 0.3125(3) 0.4867(3) 0.2361(2) 0.0355(8) Uani 1 1 d .
H33A H 0.2277 0.5311 0.2332 0.043 Uiso 1 1 d R
H33B H 0.3298 0.4405 0.2033 0.043 Uiso 1 1 d R
H33C H 0.3544 0.5354 0.2200 0.043 Uiso 1 1 d R
C11 C 0.4575(3) 0.0892(3) 0.1279(3) 0.0411(9) Uani 1 1 d .
H11A H 0.4543 0.1636 0.1175 0.049 Uiso 1 1 d R
H11B H 0.4235 0.0682 0.1761 0.049 Uiso 1 1 d R
H11C H 0.4127 0.0877 0.0883 0.049 Uiso 1 1 d R
C12 C 0.5899(3) -0.1036(3) 0.1426(3) 0.0431(10) Uani 1 1 d .
H12A H 0.5496 -0.1024 0.0998 0.052 Uiso 1 1 d R
H12B H 0.5517 -0.1268 0.1885 0.052 Uiso 1 1 d R
H12C H 0.6723 -0.1554 0.1465 0.052 Uiso 1 1 d R
H1W H 0.0231 0.1072 0.4323 0.098 Uiso 1 1 d .
H2W H 0.0870 0.0462 0.5288 0.079 Uiso 1 1 d .

loop_
_atom_site_aniso_label
_atom_site_aniso_U_11
_atom_site_aniso_U_22
_atom_site_aniso_U_33
_atom_site_aniso_U_23
_atom_site_aniso_U_13
_atom_site_aniso_U_12
Sb1 0.01795(10) 0.01686(9) 0.01508(9) -0.00457(7) 0.00226(7) -0.00828(7)
Sb2 0.01911(10) 0.01513(9) 0.01527(9) -0.00600(7) 0.00306(7) -0.00804(7)
Sb3 0.01920(10) 0.02426(10) 0.01806(10) -0.00925(8) 0.00449(7) -0.01246(8)
P1 0.0162(4) 0.0206(4) 0.0138(3) -0.0050(3) -0.0008(3) -0.0077(3)
P2 0.0168(4) 0.0161(3) 0.0140(3) -0.0032(3) -0.0010(3) -0.0069(3)
O8 0.0208(11) 0.0244(11) 0.0157(10) -0.0058(8) 0.0015(8) -0.0127(9)
O3 0.0228(11) 0.0209(10) 0.0145(9) -0.0046(8) 0.0004(8) -0.0103(9)
O2 0.0205(11) 0.0249(11) 0.0167(10) -0.0070(9) -0.0006(8) -0.0118(9)
O6 0.0222(11) 0.0158(10) 0.0169(10) -0.0040(8) -0.0016(8) -0.0062(8)
O4 0.0194(11) 0.0298(12) 0.0179(10) -0.0079(9) 0.0029(8) -0.0107(9)
O7 0.0184(10) 0.0176(10) 0.0213(10) -0.0063(8) 0.0017(8) -0.0083(8)
O5 0.0219(11) 0.0275(11) 0.0196(10) -0.0047(9) -0.0035(9) -0.0100(9)
C4 0.040(2) 0.0341(18) 0.0283(17) -0.0197(15) 0.0185(15) -0.0223(16)
O9 0.0234(11) 0.0273(12) 0.0215(11) -0.0046(9) -0.0054(9) -0.0085(9)
N3 0.0265(14) 0.0219(13) 0.0152(11) -0.0053(10) 0.0013(10) -0.0131(11)
N5 0.0226(13) 0.0211(13) 0.0237(13) -0.0028(11) -0.0024(11) -0.0072(11)
C1 0.0233(15) 0.0211(15) 0.0194(14) -0.0072(12) 0.0035(12) -0.0126(12)
N2 0.0229(14) 0.0236(14) 0.0429(17) -0.0142(13) 0.0001(12) -0.0121(11)
N4 0.0177(13) 0.0202(13) 0.0305(14) -0.0065(11) 0.0030(11) -0.0041(10)
C13 0.0161(14) 0.0207(14) 0.0163(13) -0.0068(11) 0.0022(11) -0.0095(11)
N1 0.0285(15) 0.0193(13) 0.0255(14) -0.0073(11) -0.0045(11) -0.0047(11)
O1 0.0280(13) 0.0404(14) 0.0343(13) -0.0074(11) -0.0045(10) -0.0190(11)
C19 0.0242(16) 0.0201(15) 0.0173(14) -0.0022(12) -0.0021(12) -0.0102(12)
N6 0.0232(15) 0.064(2) 0.0280(15) -0.0273(15) 0.0004(12) -0.0117(14)
C6 0.0298(17) 0.0183(14) 0.0189(14) -0.0069(12) -0.0002(12) -0.0115(13)
C2 0.0214(15) 0.0263(16) 0.0254(16) -0.0122(13) 0.0036(12) -0.0110(13)
C20 0.0399(19) 0.0312(17) 0.0183(15) -0.0067(13) -0.0009(13) -0.0219(15)
C23 0.0244(18) 0.0338(19) 0.042(2) -0.0118(16) 0.0135(15) -0.0079(15)
C21 0.0349(19) 0.0345(18) 0.0215(15) -0.0104(14) 0.0081(14) -0.0203(15)
C32 0.0350(19) 0.0268(17) 0.0344(19) -0.0127(15) 0.0045(15) -0.0084(15)
C30 0.0343(8) 0.0236(7) 0.0356(8) -0.0078(6) 0.0173(6) -0.0082(6)
C14 0.0166(14) 0.0214(14) 0.0183(14) -0.0084(12) 0.0051(11) -0.0084(12)
C35 0.025(2) 0.129(5) 0.063(3) -0.067(3) 0.000(2) -0.021(3)
C22 0.0184(15) 0.0318(17) 0.0279(16) -0.0093(14) -0.0046(13) -0.0106(13)
C25 0.0343(8) 0.0236(7) 0.0356(8) -0.0078(6) 0.0173(6) -0.0082(6)
C17 0.0238(16) 0.0332(17) 0.0313(17) -0.0177(15) 0.0066(13) -0.0181(14)
C5 0.046(2) 0.0253(16) 0.0183(15) -0.0075(13) 0.0014(14) -0.0171(15)
C18 0.0184(14) 0.0225(15) 0.0185(14) -0.0098(12) 0.0034(11) -0.0075(12)
C10 0.0350(19) 0.0261(16) 0.0221(15) -0.0093(13) -0.0092(14) -0.0083(14)
C7 0.0206(16) 0.0314(18) 0.0347(18) -0.0166(15) -0.0056(14) -0.0013(13)
C15 0.0247(16) 0.0177(14) 0.0253(16) -0.0066(13) 0.0044(13) -0.0078(12)
C3 0.0244(17) 0.0342(18) 0.0389(19) -0.0219(16) 0.0112(14) -0.0126(14)
C26 0.0343(8) 0.0236(7) 0.0356(8) -0.0078(6) 0.0173(6) -0.0082(6)
C16 0.0324(18) 0.0205(15) 0.0337(17) -0.0145(14) 0.0093(14) -0.0149(14)
C24 0.0208(17) 0.0308(19) 0.047(2) -0.0018(17) 0.0019(15) -0.0038(14)
C31 0.0158(15) 0.0291(17) 0.0364(18) -0.0108(15) -0.0005(13) -0.0091(13)
C27 0.0343(8) 0.0236(7) 0.0356(8) -0.0078(6) 0.0173(6) -0.0082(6)
C8 0.043(2) 0.0252(17) 0.0249(17) -0.0059(14) -0.0120(15) -0.0042(15)
C9 0.055(2) 0.0238(17) 0.037(2) -0.0082(16) -0.0082(18) -0.0126(17)
C29 0.0343(8) 0.0236(7) 0.0356(8) -0.0078(6) 0.0173(6) -0.0082(6)
C28 0.0343(8) 0.0236(7) 0.0356(8) -0.0078(6) 0.0173(6) -0.0082(6)
C34 0.037(2) 0.051(2) 0.0192(16) -0.0122(16) -0.0044(15) -0.0001(17)
C36 0.043(2) 0.064(3) 0.037(2) -0.033(2) 0.0091(17) -0.021(2)
C33 0.0327(19) 0.0324(19) 0.0305(18) -0.0040(15) -0.0067(15) -0.0049(15)
C11 0.0218(18) 0.034(2) 0.071(3) -0.023(2) -0.0039(18) -0.0082(15)
C12 0.030(2) 0.0286(19) 0.078(3) -0.021(2) 0.0004(19) -0.0154(16)

loop_
_atom_type_symbol
_atom_type_description
_atom_type_scat_dispersion_real
_atom_type_scat_dispersion_imag
_atom_type_scat_source
C C 0.0033 0.0016 'International Tables Vol C Tables 4.2.6.8 and 6.1.1.4'
H H 0.0000 0.0000 'International Tables Vol C Tables 4.2.6.8 and 6.1.1.4'
O O 0.0106 0.0060 'International Tables Vol C Tables 4.2.6.8 and 6.1.1.4'
N N 0.0061 0.0033 'International Tables Vol C Tables 4.2.6.8 and 6.1.1.4'
P P 0.1023 0.0942 'International Tables Vol C Tables 4.2.6.8 and 6.1.1.4'
Sb Sb -0.5866 1.5461 'International Tables Vol C Tables 4.2.6.8 and 6.1.1.4'

loop_
_exptl_crystal_face_index_h
_exptl_crystal_face_index_k
_exptl_crystal_face_index_l
_exptl_crystal_face_perp_dist
1 0 0 0.084
-1 0 0 0.147
0 -1 0 0.071
0 1 0 0.103
0 0 -1 0.050
0 0 1 0.068
1 1 0 0.109

loop_
_geom_angle_atom_site_label_1
_geom_angle_atom_site_label_2
_geom_angle_atom_site_label_3
_geom_angle
O6 Sb1 O2 83.93(8)
O6 Sb1 C1 88.01(10)
O2 Sb1 C1 92.93(10)
O6 Sb1 N1 147.74(9)
O2 Sb1 N1 73.31(8)
C1 Sb1 N1 71.02(10)
O7 Sb2 O3 82.87(8)
O7 Sb2 C13 91.22(9)
O3 Sb2 C13 92.36(9)
O7 Sb2 N3 76.45(8)
O3 Sb2 N3 153.24(8)
C13 Sb2 N3 71.53(9)
O4 Sb3 O8 82.03(8)
O4 Sb3 C25 92.13(11)
O8 Sb3 C25 92.12(12)
O4 Sb3 N6 76.00(9)
O8 Sb3 N6 151.87(10)
C25 Sb3 N6 71.61(13)
O5 P1 O3 112.76(12)
O5 P1 O4 110.91(12)
O3 P1 O4 107.88(12)
O5 P1 O2 111.07(12)
O3 P1 O2 105.77(11)
O4 P1 O2 108.20(12)
O9 P2 O8 112.49(12)
O9 P2 O6 111.82(12)
O8 P2 O6 107.02(11)
O9 P2 O7 112.60(12)
O8 P2 O7 107.35(11)
O6 P2 O7 105.11(11)
P2 O8 Sb3 127.67(12)
P1 O3 Sb2 123.33(12)
P1 O2 Sb1 133.97(13)
P2 O6 Sb1 130.52(12)
P1 O4 Sb3 128.41(13)
P2 O7 Sb2 125.44(12)
C5 C4 C3 119.9(3)
C5 C4 H4 120.0
C3 C4 H4 120.0
C21 N3 C20 109.5(2)
C21 N3 C19 110.1(2)
C20 N3 C19 111.8(2)
C21 N3 Sb2 110.44(19)
C20 N3 Sb2 113.52(18)
C19 N3 Sb2 101.25(16)
C32 N5 C33 109.6(3)
C32 N5 C31 112.0(3)
C33 N5 C31 110.4(3)
C2 C1 C6 119.3(3)
C2 C1 Sb1 119.9(2)
C6 C1 Sb1 120.7(2)
C10 N2 C12 110.5(3)
C10 N2 C11 111.3(3)
C12 N2 C11 110.1(3)
C23 N4 C24 110.2(3)
C23 N4 C22 111.0(3)
C24 N4 C22 110.7(3)
C18 C13 C14 119.5(3)
C18 C13 Sb2 121.0(2)
C14 C13 Sb2 118.8(2)
C9 N1 C7 111.2(3)
C9 N1 C8 110.0(3)
C7 N1 C8 110.7(3)
C9 N1 Sb1 107.1(2)
C7 N1 Sb1 101.88(18)
C8 N1 Sb1 115.6(2)
H1W O1 H2W 121.6(2)
N3 C19 C14 108.4(2)
N3 C19 H19A 110.2
C14 C19 H19A 110.0
N3 C19 H19B 110.1
C14 C19 H19B 109.8
H19A C19 H19B 108.3
C35 N6 C36 109.5(3)
C35 N6 C34 110.7(4)
C36 N6 C34 112.6(3)
C35 N6 Sb3 115.2(2)
C36 N6 Sb3 105.8(2)
C34 N6 Sb3 102.9(2)
C5 C6 C1 119.7(3)
C5 C6 C10 121.0(3)
C1 C6 C10 119.2(3)
C1 C2 C3 120.0(3)
C1 C2 C7 118.9(3)
C3 C2 C7 121.1(3)
N3 C20 H20A 110.1
N3 C20 H20B 109.5
H20A C20 H20B 109.5
N3 C20 H20C 108.9
H20A C20 H20C 109.5
H20B C20 H20C 109.5
N4 C23 H23A 109.6
N4 C23 H23B 109.1
H23A C23 H23B 109.5
N4 C23 H23C 109.7
H23A C23 H23C 109.5
H23B C23 H23C 109.5
N3 C21 H21A 108.9
N3 C21 H21B 109.4
H21A C21 H21B 109.5
N3 C21 H21C 110.1
H21A C21 H21C 109.5
H21B C21 H21C 109.5
N5 C32 H32A 109.4
N5 C32 H32B 109.9
H32A C32 H32B 109.5
N5 C32 H32C 109.1
H32A C32 H32C 109.5
H32B C32 H32C 109.5
C25 C30 C29 119.1(4)
C25 C30 C34 119.3(3)
C29 C30 C34 121.6(3)
C15 C14 C13 119.7(3)
C15 C14 C19 121.5(3)
C13 C14 C19 118.6(3)
N6 C35 H35A 109.9
N6 C35 H35B 108.5
H35A C35 H35B 109.5
N6 C35 H35C 110.0
H35A C35 H35C 109.5
H35B C35 H35C 109.5
N4 C22 C18 109.5(2)
N4 C22 H22A 109.1
C18 C22 H22A 109.4
N4 C22 H22B 110.5
C18 C22 H22B 110.0
H22A C22 H22B 108.2
C26 C25 C30 119.7(3)
C26 C25 Sb3 120.8(3)
C30 C25 Sb3 119.5(3)
C16 C17 C18 120.4(3)
C16 C17 H17 120.0
C18 C17 H17 119.6
C4 C5 C6 120.5(3)
C4 C5 H5 119.7
C6 C5 H5 119.8
C17 C18 C13 119.7(3)
C17 C18 C22 120.8(3)
C13 C18 C22 119.2(3)
N2 C10 C6 110.2(3)
N2 C10 H10A 109.4
C6 C10 H10A 108.8
N2 C10 H10B 110.2
C6 C10 H10B 110.1
H10A C10 H10B 108.1
N1 C7 C2 110.2(3)
N1 C7 H7A 109.2
C2 C7 H7A 109.3
N1 C7 H7B 109.9
C2 C7 H7B 109.9
H7A C7 H7B 108.2
C16 C15 C14 120.6(3)
C16 C15 H15 120.0
C14 C15 H15 119.4
C4 C3 C2 120.3(3)
C4 C3 H3 119.6
C2 C3 H3 120.1
C25 C26 C27 119.8(3)
C25 C26 C31 119.0(3)
C27 C26 C31 121.2(3)
C15 C16 C17 119.9(3)
C15 C16 H16 120.2
C17 C16 H16 119.9
N4 C24 H24A 109.6
N4 C24 H24B 109.6
H24A C24 H24B 109.5
N4 C24 H24C 109.2
H24A C24 H24C 109.5
H24B C24 H24C 109.5
N5 C31 C26 110.4(3)
N5 C31 H31A 109.6
C26 C31 H31A 109.5
N5 C31 H31B 109.4
C26 C31 H31B 109.7
H31A C31 H31B 108.2
C28 C27 C26 119.7(4)
C28 C27 H27 119.6
C26 C27 H27 120.6
N1 C8 H8A 109.6
N1 C8 H8B 109.3
H8A C8 H8B 109.5
N1 C8 H8C 109.5
H8A C8 H8C 109.5
H8B C8 H8C 109.5
N1 C9 H9A 109.1
N1 C9 H9B 108.8
H9A C9 H9B 109.5
N1 C9 H9C 110.5
H9A C9 H9C 109.5
H9B C9 H9C 109.5
C28 C29 C30 120.4(4)
C28 C29 H29 119.7
C30 C29 H29 119.9
C29 C28 C27 120.8(3)
C29 C28 H28 119.3
C27 C28 H28 119.9
N6 C34 C30 110.4(3)
N6 C34 H34A 109.6
C30 C34 H34A 109.5
N6 C34 H34B 109.6
C30 C34 H34B 109.6
H34A C34 H34B 108.1
N6 C36 H36A 109.7
N6 C36 H36B 109.0
H36A C36 H36B 109.5
N6 C36 H36C 109.7
H36A C36 H36C 109.5
H36B C36 H36C 109.5
N5 C33 H33A 109.0
N5 C33 H33B 109.3
H33A C33 H33B 109.5
N5 C33 H33C 110.1
H33A C33 H33C 109.5
H33B C33 H33C 109.5
N2 C11 H11A 109.2
N2 C11 H11B 109.5
H11A C11 H11B 109.5
N2 C11 H11C 109.7
H11A C11 H11C 109.5
H11B C11 H11C 109.5
N2 C12 H12A 108.5
N2 C12 H12B 110.1
H12A C12 H12B 109.5
N2 C12 H12C 109.8
H12A C12 H12C 109.5
H12B C12 H12C 109.5

loop_
_geom_bond_atom_site_label_1
_geom_bond_atom_site_label_2
_geom_bond_distance
Sb1 O6 2.0370(19)
Sb1 O2 2.0460(19)
Sb1 C1 2.153(3)
Sb1 N1 2.609(3)
Sb2 O7 2.051(2)
Sb2 O3 2.0902(19)
Sb2 C13 2.149(3)
Sb2 N3 2.576(2)
Sb3 O4 2.052(2)
Sb3 O8 2.0608(19)
Sb3 C25 2.146(3)
Sb3 N6 2.569(3)
P1 O5 1.489(2)
P1 O3 1.555(2)
P1 O4 1.555(2)
P1 O2 1.564(2)
P2 O9 1.479(2)
P2 O8 1.555(2)
P2 O6 1.559(2)
P2 O7 1.569(2)
C4 C5 1.380(5)
C4 C3 1.383(5)
C4 H4 0.9300
N3 C21 1.468(4)
N3 C20 1.474(4)
N3 C19 1.477(4)
N5 C32 1.467(4)
N5 C33 1.471(4)
N5 C31 1.471(4)
C1 C2 1.393(4)
C1 C6 1.400(4)
N2 C10 1.466(4)
N2 C12 1.468(4)
N2 C11 1.471(4)
N4 C23 1.465(4)
N4 C24 1.465(4)
N4 C22 1.470(4)
C13 C18 1.400(4)
C13 C14 1.400(4)
N1 C9 1.459(4)
N1 C7 1.466(4)
N1 C8 1.472(4)
O1 H1W 1.077(2)
O1 H2W 0.991(2)
C19 C14 1.517(4)
C19 H19A 0.9700
C19 H19B 0.9699
N6 C35 1.463(5)
N6 C36 1.468(5)
N6 C34 1.475(5)
C6 C5 1.396(4)
C6 C10 1.507(5)
C2 C3 1.395(4)
C2 C7 1.518(4)
C20 H20A 0.9600
C20 H20B 0.9600
C20 H20C 0.9601
C23 H23A 0.9599
C23 H23B 0.9600
C23 H23C 0.9601
C21 H21A 0.9601
C21 H21B 0.9601
C21 H21C 0.9600
C32 H32A 0.9599
C32 H32B 0.9600
C32 H32C 0.9600
C30 C25 1.396(5)
C30 C29 1.396(5)
C30 C34 1.499(5)
C14 C15 1.391(4)
C35 H35A 0.9600
C35 H35B 0.9600
C35 H35C 0.9600
C22 C18 1.513(4)
C22 H22A 0.9700
C22 H22B 0.9700
C25 C26 1.391(5)
C17 C16 1.385(5)
C17 C18 1.392(4)
C17 H17 0.9299
C5 H5 0.9299
C10 H10A 0.9700
C10 H10B 0.9703
C7 H7A 0.9700
C7 H7B 0.9701
C15 C16 1.384(4)
C15 H15 0.9300
C3 H3 0.9301
C26 C27 1.394(5)
C26 C31 1.515(5)
C16 H16 0.9299
C24 H24A 0.9600
C24 H24B 0.9599
C24 H24C 0.9600
C31 H31A 0.9700
C31 H31B 0.9700
C27 C28 1.374(5)
C27 H27 0.9300
C8 H8A 0.9600
C8 H8B 0.9600
C8 H8C 0.9600
C9 H9A 0.9599
C9 H9B 0.9602
C9 H9C 0.9601
C29 C28 1.368(5)
C29 H29 0.9300
C28 H28 0.9300
C34 H34A 0.9701
C34 H34B 0.9700
C36 H36A 0.9600
C36 H36B 0.9599
C36 H36C 0.9601
C33 H33A 0.9599
C33 H33B 0.9600
C33 H33C 0.9600
C11 H11A 0.9599
C11 H11B 0.9600
C11 H11C 0.9599
C12 H12A 0.9599
C12 H12B 0.9600
C12 H12C 0.9600

loop_
_geom_hbond_atom_site_label_D
_geom_hbond_atom_site_label_H
_geom_hbond_atom_site_label_A
_geom_hbond_distance_DH
_geom_hbond_distance_HA
_geom_hbond_distance_DA
_geom_hbond_angle_DHA
_geom_hbond_site_symmetry_A
O1 H1W O5 1.077(2) 1.862(2) 2.837(3) 148.69(15) 1_455
O1 H2W O5 0.991(2) 1.995(2) 2.952(3) 161.73(14) 2_656

loop_
_platon_squeeze_void_nr
_platon_squeeze_void_average_x
_platon_squeeze_void_average_y
_platon_squeeze_void_average_z
_platon_squeeze_void_volume
_platon_squeeze_void_count_electrons
1 0.000 0.500 0.500 565.5 163.2
